data_1568424
loop_
_publ_author_name
'Naksomboon, Kananat'
'G\'omez-Bengoa, Enrique'
'Mehara, Jaya'
'Roithov\'a, Jana'
'Otten, Edwin'
'Fern\'andez-Ib\'a\~nez, M. \'Angeles'

_publ_section_title
;
 Mechanistic studies of the palladium-catalyzed S,O-ligand promoted C--H
 olefination of aromatic compounds
;
_journal_issue 11
_journal_name_full 'Chemical Science'
_journal_page_first 2943
_journal_page_last 2953
_journal_paper_doi 10.1039/D2SC06840K
_journal_volume 14
_journal_year 2023
_chemical_formula_sum 'C20 H22 O4 Pd S2'
_chemical_formula_weight 496.89
_space_group_crystal_system triclinic
_space_group_IT_number 2
_space_group_name_Hall '-P 1'
_space_group_name_H-M_alt 'P -1'
_atom_sites_solution_hydrogens geom
_audit_block_doi 10.5517/ccdc.csd.cc1plpnm
_audit_creation_method SHELXL-2014/7
_audit_update_record
;
2017-08-06 deposited with the CCDC.	2023-02-16 downloaded from the CCDC.
;
_cell_angle_alpha 81.443(2)
_cell_angle_beta 73.982(2)
_cell_angle_gamma 76.298(2)
_cell_formula_units_Z 2
_cell_length_a 9.0235(3)
_cell_length_b 10.1775(4)
_cell_length_c 11.8976(5)
_cell_measurement_reflns_used 126
_cell_measurement_temperature 150(2)
_cell_measurement_theta_max 27.9018
_cell_measurement_theta_min 4.0035
_cell_volume 1016.25(7)
_computing_structure_refinement 'SHELXL-2014/7 (Sheldrick, 2014)'
_diffrn_ambient_temperature 150(2)
_diffrn_measured_fraction_theta_full 0.999
_diffrn_measured_fraction_theta_max 0.999
_diffrn_measurement_device_type 'Bruker D8 Quest ECO PHOTON 50'
_diffrn_radiation_type MoK\a
_diffrn_radiation_wavelength 0.71073
_diffrn_reflns_av_R_equivalents 0.0346
_diffrn_reflns_av_unetI/netI 0.0279
_diffrn_reflns_Laue_measured_fraction_full 0.999
_diffrn_reflns_Laue_measured_fraction_max 0.999
_diffrn_reflns_limit_h_max 10
_diffrn_reflns_limit_h_min -10
_diffrn_reflns_limit_k_max 12
_diffrn_reflns_limit_k_min -12
_diffrn_reflns_limit_l_max 14
_diffrn_reflns_limit_l_min -14
_diffrn_reflns_number 15108
_diffrn_reflns_point_group_measured_fraction_full 0.999
_diffrn_reflns_point_group_measured_fraction_max 0.999
_diffrn_reflns_theta_full 25.035
_diffrn_reflns_theta_max 25.035
_diffrn_reflns_theta_min 2.609
_diffrn_source 'sealed tube'
_exptl_absorpt_coefficient_mu 1.141
_exptl_absorpt_correction_T_max 0.75
_exptl_absorpt_correction_T_min 0.63
_exptl_absorpt_correction_type multi-scan
_exptl_absorpt_process_details 'SADABS V2014/5 (Bruker AXS Inc.)'
_exptl_crystal_colour 'pale yellow'
_exptl_crystal_density_diffrn 1.624
_exptl_crystal_description block
_exptl_crystal_F_000 504
_exptl_crystal_size_max 0.479
_exptl_crystal_size_mid 0.178
_exptl_crystal_size_min 0.114
_refine_diff_density_max 0.700
_refine_diff_density_min -0.606
_refine_diff_density_rms 0.082
_refine_ls_extinction_method none
_refine_ls_goodness_of_fit_ref 0.883
_refine_ls_hydrogen_treatment constr
_refine_ls_matrix_type full
_refine_ls_number_parameters 248
_refine_ls_number_reflns 3577
_refine_ls_number_restraints 0
_refine_ls_restrained_S_all 0.883
_refine_ls_R_factor_all 0.0347
_refine_ls_R_factor_gt 0.0265
_refine_ls_shift/su_max 0.002
_refine_ls_shift/su_mean 0.000
_refine_ls_structure_factor_coef Fsqd
_refine_ls_weighting_details 'w=1/[\s^2^(Fo^2^)+(0.1000P)^2^+0.2968P] where P=(Fo^2^+2Fc^2^)/3'
_refine_ls_weighting_scheme calc
_refine_ls_wR_factor_gt 0.0915
_refine_ls_wR_factor_ref 0.1067
_reflns_Friedel_coverage 0.000
_reflns_number_gt 3128
_reflns_number_total 3577
_reflns_threshold_expression 'I > 2\s(I)'
_cod_data_source_file d2sc06840k2.cif
_cod_data_source_block CVC613_0m_a
_cod_depositor_comments 'Adding full bibliography for 1568424--1568427.cif.'
_cod_database_code 1568424
_shelx_shelxl_version_number 2014/7
_shelx_space_group_comment
;
The symmetry employed for this shelxl refinement is uniquely defined
by the following loop, which should always be used as a source of
symmetry information in preference to the above space-group names.
They are only intended as comments.
;
_shelx_estimated_absorpt_t_min 0.611
_shelx_estimated_absorpt_t_max 0.881

loop_
_space_group_symop_operation_xyz
'x, y, z'
'-x, -y, -z'

loop_
_atom_site_label
_atom_site_type_symbol
_atom_site_fract_x
_atom_site_fract_y
_atom_site_fract_z
_atom_site_U_iso_or_equiv
_atom_site_adp_type
_atom_site_occupancy
_atom_site_site_symmetry_order
_atom_site_calc_flag
_atom_site_refinement_flags_posn
_atom_site_refinement_flags_adp
_atom_site_refinement_flags_occupancy
_atom_site_disorder_assembly
_atom_site_disorder_group
Pd1 Pd 0.29686(3) 0.55599(2) 0.30546(2) 0.01776(13) Uani 1 1 d . . . . .
S1 S 0.42914(9) 0.39888(8) 0.41697(7) 0.0186(2) Uani 1 1 d . . . . .
S2 S 0.43562(10) 0.71951(8) 0.28728(7) 0.0187(2) Uani 1 1 d . . . . .
O1 O 0.1637(2) 0.4182(2) 0.31668(19) 0.0171(5) Uani 1 1 d . . . . .
O2 O 0.1734(3) 0.6870(2) 0.2021(2) 0.0195(5) Uani 1 1 d . . . . .
O3 O 0.0916(3) 0.2282(3) 0.4021(2) 0.0324(6) Uani 1 1 d . . . . .
O4 O 0.1186(3) 0.8939(3) 0.1183(2) 0.0331(6) Uani 1 1 d . . . . .
C1 C 0.1681(4) 0.3143(3) 0.3934(3) 0.0207(7) Uani 1 1 d . . . . .
C2 C 0.2697(4) 0.3032(3) 0.4809(3) 0.0196(7) Uani 1 1 d . . . . .
C15 C 0.5904(4) 0.6954(3) 0.1552(3) 0.0199(7) Uani 1 1 d . . . . .
C12 C 0.2791(4) 0.8625(3) 0.2526(3) 0.0241(7) Uani 1 1 d . . . . .
C3 C 0.3388(4) 0.1558(3) 0.5161(3) 0.0253(7) Uani 1 1 d . . . . .
H3A H 0.4080 0.1532 0.5652 0.038 Uiso 1 1 calc R U . . .
H3B H 0.3968 0.1108 0.4469 0.038 Uiso 1 1 calc R U . . .
H3C H 0.2550 0.1106 0.5583 0.038 Uiso 1 1 calc R U . . .
C4 C 0.1698(4) 0.3788(4) 0.5868(3) 0.0273(8) Uani 1 1 d . . . . .
H4A H 0.1273 0.4704 0.5609 0.041 Uiso 1 1 calc R U . . .
H4B H 0.2340 0.3796 0.6389 0.041 Uiso 1 1 calc R U . . .
H4C H 0.0851 0.3339 0.6273 0.041 Uiso 1 1 calc R U . . .
C5 C 0.5722(4) 0.2955(3) 0.3131(3) 0.0205(7) Uani 1 1 d . . . . .
C6 C 0.5393(4) 0.2532(3) 0.2194(3) 0.0247(7) Uani 1 1 d . . . . .
H6 H 0.4382 0.2787 0.2077 0.030 Uiso 1 1 calc R U . . .
C11 C 0.1851(4) 0.8129(3) 0.1830(3) 0.0218(7) Uani 1 1 d . . . . .
C16 C 0.6006(4) 0.6009(4) 0.0793(3) 0.0273(8) Uani 1 1 d . . . . .
H16 H 0.5199 0.5541 0.0910 0.033 Uiso 1 1 calc R U . . .
C17 C 0.7315(5) 0.5768(4) -0.0138(3) 0.0352(9) Uani 1 1 d . . . . .
H17 H 0.7404 0.5113 -0.0635 0.042 Uiso 1 1 calc R U . . .
C10 C 0.7248(4) 0.2603(4) 0.3293(3) 0.0314(8) Uani 1 1 d . . . . .
H10 H 0.7472 0.2898 0.3920 0.038 Uiso 1 1 calc R U . . .
C14 C 0.3489(5) 0.9824(4) 0.1879(4) 0.0325(9) Uani 1 1 d . . . . .
H14A H 0.2660 1.0559 0.1725 0.049 Uiso 1 1 calc R U . . .
H14B H 0.4210 0.9563 0.1150 0.049 Uiso 1 1 calc R U . . .
H14C H 0.4040 1.0111 0.2353 0.049 Uiso 1 1 calc R U . . .
C7 C 0.6579(4) 0.1726(4) 0.1428(3) 0.0306(8) Uani 1 1 d . . . . .
H7 H 0.6359 0.1429 0.0801 0.037 Uiso 1 1 calc R U . . .
C20 C 0.7094(4) 0.7671(4) 0.1377(3) 0.0307(8) Uani 1 1 d . . . . .
H20 H 0.7022 0.8298 0.1894 0.037 Uiso 1 1 calc R U . . .
C19 C 0.8389(5) 0.7442(5) 0.0423(4) 0.0406(10) Uani 1 1 d . . . . .
H19 H 0.9185 0.7926 0.0293 0.049 Uiso 1 1 calc R U . . .
C13 C 0.1697(4) 0.8957(4) 0.3739(3) 0.0296(8) Uani 1 1 d . . . . .
H13A H 0.2285 0.9196 0.4210 0.044 Uiso 1 1 calc R U . . .
H13B H 0.1273 0.8178 0.4119 0.044 Uiso 1 1 calc R U . . .
H13C H 0.0850 0.9705 0.3644 0.044 Uiso 1 1 calc R U . . .
C8 C 0.8087(4) 0.1357(4) 0.1589(4) 0.0356(9) Uani 1 1 d . . . . .
H8 H 0.8874 0.0807 0.1076 0.043 Uiso 1 1 calc R U . . .
C18 C 0.8500(5) 0.6491(4) -0.0340(4) 0.0373(9) Uani 1 1 d . . . . .
H18 H 0.9364 0.6342 -0.0982 0.045 Uiso 1 1 calc R U . . .
C9 C 0.8426(4) 0.1805(4) 0.2508(4) 0.0391(10) Uani 1 1 d . . . . .
H9 H 0.9448 0.1573 0.2603 0.047 Uiso 1 1 calc R U . . .

loop_
_atom_site_aniso_label
_atom_site_aniso_U_11
_atom_site_aniso_U_22
_atom_site_aniso_U_33
_atom_site_aniso_U_23
_atom_site_aniso_U_13
_atom_site_aniso_U_12
Pd1 0.02088(18) 0.01199(18) 0.02124(18) -0.00141(11) -0.00641(12) -0.00368(11)
S1 0.0225(4) 0.0139(4) 0.0221(4) -0.0026(3) -0.0086(3) -0.0048(3)
S2 0.0246(4) 0.0153(4) 0.0182(4) -0.0004(3) -0.0071(3) -0.0064(3)
O1 0.0159(11) 0.0155(11) 0.0206(12) -0.0017(9) -0.0054(9) -0.0033(9)
O2 0.0199(11) 0.0176(12) 0.0234(12) -0.0024(10) -0.0084(9) -0.0043(9)
O3 0.0405(15) 0.0268(14) 0.0379(15) 0.0044(11) -0.0154(12) -0.0203(12)
O4 0.0400(15) 0.0237(14) 0.0337(14) 0.0026(11) -0.0154(12) 0.0010(11)
C1 0.0287(17) 0.0128(16) 0.0190(16) -0.0027(13) -0.0046(13) -0.0020(14)
C2 0.0220(16) 0.0155(16) 0.0212(16) -0.0007(13) -0.0038(13) -0.0063(13)
C15 0.0214(16) 0.0210(17) 0.0169(16) 0.0005(13) -0.0047(13) -0.0049(13)
C12 0.0321(19) 0.0117(16) 0.0267(18) 0.0018(13) -0.0083(15) -0.0023(14)
C3 0.0333(19) 0.0149(17) 0.0287(19) 0.0022(14) -0.0100(15) -0.0069(14)
C4 0.0273(18) 0.0256(19) 0.0270(19) -0.0062(15) -0.0046(15) -0.0019(15)
C5 0.0179(16) 0.0144(16) 0.0269(17) 0.0010(13) -0.0036(13) -0.0032(13)
C6 0.0166(16) 0.0227(18) 0.036(2) -0.0052(15) -0.0066(14) -0.0047(13)
C11 0.0189(16) 0.0212(18) 0.0197(16) -0.0044(14) 0.0002(13) 0.0024(13)
C16 0.0239(17) 0.0297(19) 0.0308(19) -0.0070(15) -0.0041(15) -0.0111(15)
C17 0.034(2) 0.040(2) 0.031(2) -0.0110(18) -0.0038(16) -0.0061(18)
C10 0.0286(19) 0.033(2) 0.033(2) 0.0069(16) -0.0135(16) -0.0062(16)
C14 0.040(2) 0.0181(18) 0.039(2) 0.0042(16) -0.0094(17) -0.0097(16)
C7 0.0306(19) 0.0256(19) 0.033(2) -0.0086(16) 0.0006(16) -0.0072(15)
C20 0.038(2) 0.032(2) 0.0278(19) -0.0023(16) -0.0073(16) -0.0176(17)
C19 0.038(2) 0.051(3) 0.037(2) 0.0031(19) -0.0058(18) -0.025(2)
C13 0.037(2) 0.0220(18) 0.0284(19) -0.0062(15) -0.0024(16) -0.0072(16)
C8 0.0242(19) 0.028(2) 0.039(2) 0.0010(17) 0.0095(16) 0.0007(15)
C18 0.026(2) 0.044(2) 0.041(2) -0.0024(19) -0.0082(17) -0.0052(17)
C9 0.0177(18) 0.047(3) 0.041(2) 0.011(2) -0.0029(16) 0.0012(17)

loop_
_atom_type_symbol
_atom_type_description
_atom_type_scat_dispersion_real
_atom_type_scat_dispersion_imag
_atom_type_scat_source
C C 0.0033 0.0016 'International Tables Vol C Tables 4.2.6.8 and 6.1.1.4'
H H 0.0000 0.0000 'International Tables Vol C Tables 4.2.6.8 and 6.1.1.4'
O O 0.0106 0.0060 'International Tables Vol C Tables 4.2.6.8 and 6.1.1.4'
S S 0.1246 0.1234 'International Tables Vol C Tables 4.2.6.8 and 6.1.1.4'
Pd Pd -0.9988 1.0072 'International Tables Vol C Tables 4.2.6.8 and 6.1.1.4'

loop_
_citation_id
_citation_doi
_citation_year
1 10.1021/acscatal.7b02356 2017

loop_
_geom_angle_atom_site_label_1
_geom_angle_atom_site_label_2
_geom_angle_atom_site_label_3
_geom_angle
_geom_angle_site_symmetry_1
_geom_angle_site_symmetry_3
_geom_angle_publ_flag
O1 Pd1 O2 90.77(9) . . ?
O1 Pd1 S1 85.73(6) . . ?
O2 Pd1 S1 176.21(6) . . ?
O1 Pd1 S2 176.47(6) . . ?
O2 Pd1 S2 85.73(7) . . ?
S1 Pd1 S2 97.78(3) . . ?
C5 S1 C2 105.68(15) . . ?
C5 S1 Pd1 103.70(11) . . ?
C2 S1 Pd1 96.44(11) . . ?
C15 S2 C12 107.27(16) . . ?
C15 S2 Pd1 106.46(11) . . ?
C12 S2 Pd1 95.59(11) . . ?
C1 O1 Pd1 120.7(2) . . ?
C11 O2 Pd1 120.3(2) . . ?
O3 C1 O1 122.8(3) . . ?
O3 C1 C2 119.0(3) . . ?
O1 C1 C2 118.2(3) . . ?
C4 C2 C3 112.1(3) . . ?
C4 C2 C1 108.5(3) . . ?
C3 C2 C1 111.9(3) . . ?
C4 C2 S1 103.7(2) . . ?
C3 C2 S1 110.4(2) . . ?
C1 C2 S1 109.9(2) . . ?
C16 C15 C20 120.8(3) . . ?
C16 C15 S2 122.3(3) . . ?
C20 C15 S2 116.6(3) . . ?
C14 C12 C13 111.9(3) . . ?
C14 C12 C11 112.4(3) . . ?
C13 C12 C11 108.2(3) . . ?
C14 C12 S2 110.8(3) . . ?
C13 C12 S2 103.7(2) . . ?
C11 C12 S2 109.4(2) . . ?
C2 C3 H3A 109.5 . . ?
C2 C3 H3B 109.5 . . ?
H3A C3 H3B 109.5 . . ?
C2 C3 H3C 109.5 . . ?
H3A C3 H3C 109.5 . . ?
H3B C3 H3C 109.5 . . ?
C2 C4 H4A 109.5 . . ?
C2 C4 H4B 109.5 . . ?
H4A C4 H4B 109.5 . . ?
C2 C4 H4C 109.5 . . ?
H4A C4 H4C 109.5 . . ?
H4B C4 H4C 109.5 . . ?
C6 C5 C10 120.5(3) . . ?
C6 C5 S1 123.3(2) . . ?
C10 C5 S1 116.2(3) . . ?
C5 C6 C7 119.5(3) . . ?
C5 C6 H6 120.3 . . ?
C7 C6 H6 120.3 . . ?
O4 C11 O2 122.8(3) . . ?
O4 C11 C12 119.2(3) . . ?
O2 C11 C12 117.9(3) . . ?
C17 C16 C15 119.4(3) . . ?
C17 C16 H16 120.3 . . ?
C15 C16 H16 120.3 . . ?
C16 C17 C18 120.6(4) . . ?
C16 C17 H17 119.7 . . ?
C18 C17 H17 119.7 . . ?
C9 C10 C5 119.2(4) . . ?
C9 C10 H10 120.4 . . ?
C5 C10 H10 120.4 . . ?
C12 C14 H14A 109.5 . . ?
C12 C14 H14B 109.5 . . ?
H14A C14 H14B 109.5 . . ?
C12 C14 H14C 109.5 . . ?
H14A C14 H14C 109.5 . . ?
H14B C14 H14C 109.5 . . ?
C8 C7 C6 120.5(4) . . ?
C8 C7 H7 119.7 . . ?
C6 C7 H7 119.7 . . ?
C19 C20 C15 119.3(3) . . ?
C19 C20 H20 120.3 . . ?
C15 C20 H20 120.3 . . ?
C20 C19 C18 120.1(4) . . ?
C20 C19 H19 120.0 . . ?
C18 C19 H19 120.0 . . ?
C12 C13 H13A 109.5 . . ?
C12 C13 H13B 109.5 . . ?
H13A C13 H13B 109.5 . . ?
C12 C13 H13C 109.5 . . ?
H13A C13 H13C 109.5 . . ?
H13B C13 H13C 109.5 . . ?
C9 C8 C7 120.1(3) . . ?
C9 C8 H8 120.0 . . ?
C7 C8 H8 120.0 . . ?
C17 C18 C19 119.7(4) . . ?
C17 C18 H18 120.2 . . ?
C19 C18 H18 120.2 . . ?
C8 C9 C10 120.3(3) . . ?
C8 C9 H9 119.9 . . ?
C10 C9 H9 119.9 . . ?

loop_
_geom_bond_atom_site_label_1
_geom_bond_atom_site_label_2
_geom_bond_distance
_geom_bond_site_symmetry_2
_geom_bond_publ_flag
Pd1 O1 2.021(2) . ?
Pd1 O2 2.024(2) . ?
Pd1 S1 2.2538(8) . ?
Pd1 S2 2.2616(8) . ?
S1 C5 1.779(3) . ?
S1 C2 1.853(3) . ?
S2 C15 1.795(3) . ?
S2 C12 1.858(3) . ?
O1 C1 1.290(4) . ?
O2 C11 1.292(4) . ?
O3 C1 1.215(4) . ?
O4 C11 1.210(4) . ?
C1 C2 1.543(4) . ?
C2 C4 1.525(5) . ?
C2 C3 1.527(4) . ?
C15 C16 1.385(5) . ?
C15 C20 1.389(5) . ?
C12 C14 1.516(5) . ?
C12 C13 1.541(5) . ?
C12 C11 1.541(5) . ?
C3 H3A 0.9600 . ?
C3 H3B 0.9600 . ?
C3 H3C 0.9600 . ?
C4 H4A 0.9600 . ?
C4 H4B 0.9600 . ?
C4 H4C 0.9600 . ?
C5 C6 1.379(5) . ?
C5 C10 1.398(5) . ?
C6 C7 1.385(5) . ?
C6 H6 0.9300 . ?
C16 C17 1.380(5) . ?
C16 H16 0.9300 . ?
C17 C18 1.386(6) . ?
C17 H17 0.9300 . ?
C10 C9 1.390(6) . ?
C10 H10 0.9300 . ?
C14 H14A 0.9600 . ?
C14 H14B 0.9600 . ?
C14 H14C 0.9600 . ?
C7 C8 1.382(5) . ?
C7 H7 0.9300 . ?
C20 C19 1.388(5) . ?
C20 H20 0.9300 . ?
C19 C18 1.391(6) . ?
C19 H19 0.9300 . ?
C13 H13A 0.9600 . ?
C13 H13B 0.9600 . ?
C13 H13C 0.9600 . ?
C8 C9 1.376(6) . ?
C8 H8 0.9300 . ?
C18 H18 0.9300 . ?
C9 H9 0.9300 . ?
